data_7109431
loop_
_publ_author_name
'Jia-Qi Li'
'Pher G. Andersson'

_publ_section_title
;
 Room temperature and solvent-free iridium-catalyzed selective alkylation
 of anilines with alcohols
;
_journal_name_full Chem.Commun.
_journal_page_first 6131
_journal_paper_doi 10.1039/c3cc42669f
_journal_volume 49
_journal_year 2013
_chemical_formula_sum 'C137.25 H94 B2 Cl1.25 F48 Ir2 N4 P2'
_chemical_formula_weight 3223.44
_chemical_name_systematic
;
?
;
_space_group_IT_number 15
_symmetry_space_group_name_Hall '-C 2yc'
_symmetry_space_group_name_H-M 'C 1 2/c 1'
_atom_sites_solution_hydrogens geom
_atom_sites_solution_primary direct
_atom_sites_solution_secondary difmap
_audit_creation_method SHELXL-97
_cell_angle_alpha 90.000(5)
_cell_angle_beta 104.131(5)
_cell_angle_gamma 90.000(5)
_cell_formula_units_Z 4
_cell_length_a 39.744(5)
_cell_length_b 17.785(5)
_cell_length_c 19.153(5)
_cell_measurement_temperature 173(2)
_cell_volume 13129(5)
_computing_structure_refinement 'SHELXL-97 (Sheldrick, 1997)'
_diffrn_ambient_temperature 173(2)
_diffrn_measured_fraction_theta_full 0.998
_diffrn_measured_fraction_theta_max 0.998
_diffrn_radiation_monochromator graphite
_diffrn_radiation_source 'fine-focus sealed tube'
_diffrn_radiation_type MoK\a
_diffrn_radiation_wavelength 0.71073
_diffrn_reflns_av_R_equivalents 0.0220
_diffrn_reflns_av_sigmaI/netI 0.0143
_diffrn_reflns_limit_h_max 49
_diffrn_reflns_limit_h_min -52
_diffrn_reflns_limit_k_max 23
_diffrn_reflns_limit_k_min -23
_diffrn_reflns_limit_l_max 25
_diffrn_reflns_limit_l_min -25
_diffrn_reflns_number 169854
_diffrn_reflns_theta_full 28.30
_diffrn_reflns_theta_max 28.30
_diffrn_reflns_theta_min 1.06
_exptl_absorpt_coefficient_mu 2.196
_exptl_absorpt_correction_T_max 0.7786
_exptl_absorpt_correction_T_min 0.3947
_exptl_crystal_density_diffrn 1.631
_exptl_crystal_density_method 'not measured'
_exptl_crystal_F_000 6371
_exptl_crystal_size_max 0.52
_exptl_crystal_size_mid 0.29
_exptl_crystal_size_min 0.12
_refine_diff_density_max 2.209
_refine_diff_density_min -1.494
_refine_diff_density_rms 0.149
_refine_ls_extinction_method none
_refine_ls_goodness_of_fit_ref 1.072
_refine_ls_hydrogen_treatment mixed
_refine_ls_matrix_type full
_refine_ls_number_parameters 872
_refine_ls_number_reflns 16292
_refine_ls_number_restraints 1
_refine_ls_restrained_S_all 1.072
_refine_ls_R_factor_all 0.0443
_refine_ls_R_factor_gt 0.0352
_refine_ls_shift/su_max 0.031
_refine_ls_shift/su_mean 0.000
_refine_ls_structure_factor_coef Fsqd
_refine_ls_weighting_details 'calc w=1/[\s^2^(Fo^2^)+(0.0380P)^2^+103.5628P] where P=(Fo^2^+2Fc^2^)/3'
_refine_ls_weighting_scheme calc
_refine_ls_wR_factor_gt 0.0847
_refine_ls_wR_factor_ref 0.0950
_reflns_number_gt 14199
_reflns_number_total 16292
_reflns_threshold_expression >2sigma(I)
_cod_data_source_file c3cc42669f.txt
_cod_data_source_block 12zs_ggkm_mb1_0m
_cod_database_code 7109431

loop_
_symmetry_equiv_pos_as_xyz
'x, y, z'
'-x, y, -z+1/2'
'x+1/2, y+1/2, z'
'-x+1/2, y+1/2, -z+1/2'
'-x, -y, -z'
'x, -y, z-1/2'
'-x+1/2, -y+1/2, -z'
'x+1/2, -y+1/2, z-1/2'

loop_
_atom_site_label
_atom_site_type_symbol
_atom_site_fract_x
_atom_site_fract_y
_atom_site_fract_z
_atom_site_U_iso_or_equiv
_atom_site_adp_type
_atom_site_occupancy
_atom_site_symmetry_multiplicity
_atom_site_calc_flag
_atom_site_refinement_flags
_atom_site_disorder_assembly
_atom_site_disorder_group
C1 C 0.61680(8) 0.80803(18) 0.14784(17) 0.0185(6) Uani 1 1 d . . .
C2 C 0.63536(9) 0.8159(2) 0.26910(19) 0.0271(7) Uani 1 1 d . . .
H2 H 0.6377 0.8060 0.3188 0.032 Uiso 1 1 calc R F .
C3 C 0.65254(9) 0.8682(2) 0.24086(19) 0.0275(8) Uani 1 1 d . F .
H3 H 0.6695 0.9023 0.2667 0.033 Uiso 1 1 calc R . .
C4 C 0.65514(9) 0.90309(19) 0.11375(19) 0.0235(7) Uani 1 1 d . . .
H4A H 0.6617 0.9547 0.1313 0.028 Uiso 1 1 calc R F .
H4B H 0.6372 0.9070 0.0679 0.028 Uiso 1 1 calc R . .
C5 C 0.68651(9) 0.86294(19) 0.10081(18) 0.0212(6) Uani 1 1 d . F .
C6 C 0.71870(10) 0.8968(2) 0.1248(2) 0.0276(7) Uani 1 1 d . . .
H6 H 0.7201 0.9452 0.1465 0.033 Uiso 1 1 calc R F .
C7 C 0.74889(9) 0.8619(2) 0.1180(2) 0.0301(8) Uani 1 1 d . . .
H7 H 0.7706 0.8863 0.1346 0.036 Uiso 1 1 calc R . .
C8 C 0.74731(9) 0.7912(2) 0.0870(2) 0.0270(7) Uani 1 1 d . . .
H8 H 0.7679 0.7663 0.0833 0.032 Uiso 1 1 calc R F .
C9 C 0.71525(9) 0.7571(2) 0.06145(18) 0.0218(6) Uani 1 1 d . F .
H9 H 0.7141 0.7091 0.0392 0.026 Uiso 1 1 calc R . .
C10 C 0.68454(8) 0.79174(18) 0.06767(17) 0.0187(6) Uani 1 1 d . . .
C11 C 0.64927(8) 0.72747(18) -0.06339(17) 0.0185(6) Uani 1 1 d . . .
C12 C 0.65440(9) 0.65824(19) -0.09346(18) 0.0210(6) Uani 1 1 d . F .
H12 H 0.6555 0.6136 -0.0658 0.025 Uiso 1 1 calc R . .
C13 C 0.65792(9) 0.6545(2) -0.16397(18) 0.0239(7) Uani 1 1 d . . .
H13 H 0.6612 0.6072 -0.1844 0.029 Uiso 1 1 calc R F .
C14 C 0.65661(9) 0.7197(2) -0.20460(18) 0.0244(7) Uani 1 1 d . F .
H14 H 0.6588 0.7168 -0.2528 0.029 Uiso 1 1 calc R . .
C15 C 0.65209(10) 0.7885(2) -0.1751(2) 0.0271(7) Uani 1 1 d . . .
H15 H 0.6516 0.8332 -0.2026 0.033 Uiso 1 1 calc R F .
C16 C 0.64823(10) 0.7924(2) -0.10488(19) 0.0248(7) Uani 1 1 d . F .
H16 H 0.6448 0.8398 -0.0849 0.030 Uiso 1 1 calc R . .
C17 C 0.65060(8) 0.64943(17) 0.07239(16) 0.0163(6) Uani 1 1 d . . .
C18 C 0.67376(8) 0.64032(19) 0.13944(17) 0.0197(6) Uani 1 1 d . F .
H18 H 0.6889 0.6803 0.1595 0.024 Uiso 1 1 calc R . .
C19 C 0.67492(9) 0.5734(2) 0.17713(18) 0.0226(7) Uani 1 1 d . . .
H19 H 0.6907 0.5680 0.2229 0.027 Uiso 1 1 calc R F .
C20 C 0.65314(9) 0.51443(19) 0.14828(18) 0.0232(7) Uani 1 1 d . F .
H20 H 0.6540 0.4686 0.1741 0.028 Uiso 1 1 calc R . .
C21 C 0.62999(9) 0.52256(19) 0.08134(18) 0.0225(7) Uani 1 1 d . . .
H21 H 0.6152 0.4821 0.0613 0.027 Uiso 1 1 calc R F .
C22 C 0.62852(8) 0.58969(18) 0.04387(17) 0.0197(6) Uani 1 1 d . F .
H22 H 0.6124 0.5952 -0.0015 0.024 Uiso 1 1 calc R . .
C23 C 0.56674(10) 0.8041(2) -0.07124(19) 0.0296(8) Uani 1 1 d . . .
H23 H 0.5832 0.8083 -0.1030 0.036 Uiso 1 1 calc R A 1
C24 C 0.56063(9) 0.7306(2) -0.05233(19) 0.0286(8) Uani 1 1 d . F .
H24 H 0.5735 0.6917 -0.0733 0.034 Uiso 1 1 calc R B 1
C25 C 0.52782(10) 0.7017(2) -0.0356(2) 0.0364(9) Uani 1 1 d . . .
H25A H 0.5328 0.6528 -0.0105 0.044 Uiso 1 1 calc R F .
H25B H 0.5103 0.6928 -0.0814 0.044 Uiso 1 1 calc R . .
C26 C 0.51242(10) 0.7555(2) 0.0112(2) 0.0325(8) Uani 1 1 d . . .
H26A H 0.4969 0.7918 -0.0203 0.039 Uiso 1 1 calc R . .
H26B H 0.4983 0.7262 0.0375 0.039 Uiso 1 1 calc R . .
C27 C 0.54027(9) 0.7984(2) 0.0650(2) 0.0243(7) Uani 1 1 d . . .
H27 H 0.5400 0.7888 0.1164 0.029 Uiso 1 1 calc R C 1
C28 C 0.55281(9) 0.8688(2) 0.0535(2) 0.0260(7) Uani 1 1 d . F .
H28 H 0.5596 0.9003 0.0980 0.031 Uiso 1 1 calc R D 1
C29 C 0.54200(11) 0.9139(2) -0.0148(2) 0.0331(8) Uani 1 1 d . . .
H29A H 0.5590 0.9549 -0.0138 0.040 Uiso 1 1 calc R F .
H29B H 0.5191 0.9373 -0.0171 0.040 Uiso 1 1 calc R . .
C30 C 0.53956(11) 0.8658(2) -0.0826(2) 0.0346(9) Uani 1 1 d . . .
H30A H 0.5162 0.8428 -0.0969 0.042 Uiso 1 1 calc R . .
H30B H 0.5424 0.8988 -0.1224 0.042 Uiso 1 1 calc R . .
C31 C 0.59007(9) 0.71987(19) 0.21925(17) 0.0212(6) Uani 1 1 d . . .
C32 C 0.58739(9) 0.6561(2) 0.17716(18) 0.0232(7) Uani 1 1 d . . .
H32 H 0.6014 0.6504 0.1439 0.028 Uiso 1 1 calc R . .
C33 C 0.56387(9) 0.6004(2) 0.1840(2) 0.0278(7) Uani 1 1 d . . .
H33 H 0.5616 0.5566 0.1549 0.033 Uiso 1 1 calc R F .
C34 C 0.54374(10) 0.6086(2) 0.2332(2) 0.0315(8) Uani 1 1 d . . .
H34 H 0.5278 0.5702 0.2379 0.038 Uiso 1 1 calc R . .
C35 C 0.54670(10) 0.6725(3) 0.2755(2) 0.0330(9) Uani 1 1 d . . .
H35 H 0.5328 0.6779 0.3090 0.040 Uiso 1 1 calc R F .
C36 C 0.56993(10) 0.7288(2) 0.26898(19) 0.0286(8) Uani 1 1 d . . .
H36 H 0.5721 0.7727 0.2980 0.034 Uiso 1 1 calc R . .
C37 C 0.61038(8) 0.32324(17) -0.00520(16) 0.0167(6) Uani 1 1 d . . .
C38 C 0.63308(8) 0.34502(18) -0.04750(17) 0.0186(6) Uani 1 1 d . G .
H38 H 0.6540 0.3176 -0.0434 0.022 Uiso 1 1 calc R . .
C39 C 0.62599(9) 0.40503(19) -0.09490(17) 0.0216(6) Uani 1 1 d . . .
C40 C 0.59584(10) 0.44717(19) -0.10287(18) 0.0235(7) Uani 1 1 d . G .
H40 H 0.5913 0.4892 -0.1344 0.028 Uiso 1 1 calc R . .
C41 C 0.57280(9) 0.42547(18) -0.06311(17) 0.0212(6) Uani 1 1 d . . .
C42 C 0.57967(8) 0.36432(17) -0.01598(16) 0.0179(6) Uani 1 1 d . G .
H42 H 0.5629 0.3503 0.0095 0.021 Uiso 1 1 calc R . .
C43 C 0.65177(11) 0.4255(2) -0.1373(2) 0.0298(8) Uani 1 1 d . E .
C44 C 0.53983(10) 0.4687(2) -0.0681(2) 0.0286(8) Uani 1 1 d . E .
C45 C 0.65909(8) 0.25109(18) 0.09772(16) 0.0168(6) Uani 1 1 d . . .
C46 C 0.67310(8) 0.18689(19) 0.13754(17) 0.0192(6) Uani 1 1 d . G .
H46 H 0.6599 0.1419 0.1314 0.023 Uiso 1 1 calc R . .
C47 C 0.70555(9) 0.18715(19) 0.18530(18) 0.0222(6) Uani 1 1 d . . .
C48 C 0.72583(9) 0.2517(2) 0.19622(19) 0.0234(7) Uani 1 1 d . G .
H48 H 0.7480 0.2519 0.2290 0.028 Uiso 1 1 calc R . .
C49 C 0.71265(9) 0.3157(2) 0.15786(18) 0.0215(6) Uani 1 1 d . . .
C50 C 0.68006(8) 0.31546(18) 0.11000(17) 0.0182(6) Uani 1 1 d . G .
H50 H 0.6718 0.3604 0.0848 0.022 Uiso 1 1 calc R . .
C51 C 0.71971(10) 0.1172(2) 0.2253(2) 0.0322(8) Uani 1 1 d . E .
C52 C 0.73318(10) 0.3873(2) 0.1704(2) 0.0292(8) Uani 1 1 d . E .
C53 C 0.61263(8) 0.17788(17) -0.00870(16) 0.0165(6) Uani 1 1 d . . .
C54 C 0.57851(9) 0.16402(18) -0.04895(17) 0.0198(6) Uani 1 1 d . G .
H54 H 0.5603 0.1948 -0.0409 0.024 Uiso 1 1 calc R . .
C55 C 0.57055(9) 0.10727(19) -0.09978(18) 0.0222(7) Uani 1 1 d . . .
C56 C 0.59647(9) 0.06035(18) -0.11319(17) 0.0217(6) Uani 1 1 d . G .
H56 H 0.5911 0.0211 -0.1478 0.026 Uiso 1 1 calc R . .
C57 C 0.63014(9) 0.07298(18) -0.07439(17) 0.0188(6) Uani 1 1 d . . .
C58 C 0.63812(8) 0.13093(17) -0.02352(16) 0.0171(6) Uani 1 1 d . G .
H58 H 0.6616 0.1385 0.0017 0.021 Uiso 1 1 calc R . .
C59 C 0.65887(10) 0.02374(19) -0.08564(18) 0.0238(7) Uani 1 1 d . G .
C60 C 0.53365(10) 0.0968(2) -0.1406(2) 0.0355(9) Uani 1 1 d . E .
C61 C 0.59490(8) 0.24221(18) 0.10415(16) 0.0163(6) Uani 1 1 d . . .
C62 C 0.58691(8) 0.30415(19) 0.14279(17) 0.0190(6) Uani 1 1 d . G .
H62 H 0.5946 0.3527 0.1329 0.023 Uiso 1 1 calc R . .
C63 C 0.56822(9) 0.2970(2) 0.19489(18) 0.0229(7) Uani 1 1 d . . .
C64 C 0.55715(9) 0.2270(2) 0.21264(18) 0.0258(7) Uani 1 1 d . G .
H64 H 0.5444 0.2219 0.2483 0.031 Uiso 1 1 calc R . .
C65 C 0.56541(9) 0.1651(2) 0.17639(18) 0.0229(7) Uani 1 1 d . . .
C66 C 0.58336(8) 0.17258(18) 0.12297(17) 0.0187(6) Uani 1 1 d . G .
H66 H 0.5880 0.1288 0.0984 0.022 Uiso 1 1 calc R . .
C67 C 0.55904(11) 0.3663(2) 0.2311(2) 0.0321(8) Uani 1 1 d . E .
C68 C 0.55602(11) 0.0873(2) 0.1957(2) 0.0338(9) Uani 1 1 d . E .
N1 N 0.61340(7) 0.77913(16) 0.21137(15) 0.0208(6) Uani 1 1 d . . .
N2 N 0.64087(7) 0.86283(16) 0.16687(15) 0.0208(5) Uani 1 1 d . F .
F7 F 0.72423(6) 0.43079(12) 0.22020(13) 0.0350(5) Uani 1 1 d . . .
F12 F 0.74250(8) 0.08224(16) 0.19480(19) 0.0569(8) Uani 1 1 d . . .
F13 F 0.68590(6) 0.06361(13) -0.09556(14) 0.0371(5) Uani 1 1 d . . .
F14 F 0.67115(7) -0.02162(13) -0.02908(12) 0.0368(5) Uani 1 1 d . . .
F15 F 0.64928(7) -0.02128(13) -0.14308(13) 0.0363(5) Uani 1 1 d . . .
F16 F 0.51739(6) 0.16054(13) -0.16186(13) 0.0338(5) Uiso 1 1 d . . .
F1A F 0.51297(18) 0.4266(4) -0.0931(4) 0.0269(16) Uiso 0.371(4) 1 d P E 1
F2A F 0.53718(18) 0.4953(4) -0.0006(4) 0.0250(16) Uiso 0.371(4) 1 d P E 1
F3A F 0.53809(17) 0.5315(4) -0.1097(4) 0.0255(14) Uiso 0.371(4) 1 d P E 1
F4A F 0.6452(2) 0.4753(4) -0.1844(4) 0.0268(16) Uiso 0.371(4) 1 d P E 1
F5A F 0.65866(17) 0.3608(3) -0.1736(3) 0.0169(13) Uiso 0.371(4) 1 d P E 1
F6A F 0.6840(2) 0.4454(5) -0.0942(4) 0.0383(18) Uiso 0.371(4) 1 d P E 1
F8A F 0.73326(18) 0.4194(4) 0.1063(4) 0.0250(15) Uiso 0.371(4) 1 d P E 1
F9A F 0.76703(18) 0.3727(4) 0.2065(4) 0.0236(16) Uiso 0.371(4) 1 d P E 1
F10A F 0.69250(18) 0.0695(4) 0.2361(4) 0.0223(15) Uiso 0.371(4) 1 d P E 1
F11A F 0.74252(16) 0.1305(3) 0.2862(3) 0.0189(12) Uiso 0.371(4) 1 d P E 1
F17A F 0.52726(13) 0.0391(3) -0.1829(3) 0.0171(11) Uiso 0.371(4) 1 d P E 1
F18A F 0.51312(11) 0.0736(2) -0.0867(2) 0.0077(9) Uiso 0.371(4) 1 d P E 1
F19A F 0.58524(15) 0.0403(4) 0.2196(4) 0.0257(13) Uiso 0.371(4) 1 d P E 1
F22A F 0.5410(2) 0.3484(4) 0.2822(4) 0.0407(17) Uiso 0.371(4) 1 d P E 1
F20 F 0.54316(8) 0.04474(14) 0.13831(15) 0.0492(7) Uani 1 1 d . E 1
F21 F 0.53169(9) 0.08734(18) 0.23285(17) 0.0592(8) Uani 1 1 d . E 1
F23A F 0.53646(16) 0.4112(4) 0.1824(3) 0.0228(13) Uiso 0.371(4) 1 d P E 1
F24A F 0.5837(2) 0.4046(5) 0.2622(5) 0.052(2) Uiso 0.371(4) 1 d P E 1
P1 P 0.64415(2) 0.74096(5) 0.02806(4) 0.01635(15) Uani 1 1 d . F 1
Ir1 Ir 0.592127(3) 0.786014(7) 0.043373(6) 0.01663(4) Uani 1 1 d . F 1
B1 B 0.61938(9) 0.24955(19) 0.04692(18) 0.0153(6) Uani 1 1 d . G 1
F1B F 0.51150(12) 0.4228(3) -0.0717(3) 0.0348(11) Uiso 0.629(4) 1 d P E 2
F2B F 0.54207(13) 0.5112(3) -0.0103(3) 0.0372(12) Uiso 0.629(4) 1 d P E 2
F3B F 0.53091(13) 0.5120(3) -0.1267(3) 0.0419(11) Uiso 0.629(4) 1 d P E 2
F4B F 0.63533(12) 0.4680(2) -0.1974(2) 0.0287(10) Uiso 0.629(4) 1 d P E 2
F5B F 0.66754(13) 0.3676(3) -0.1587(3) 0.0355(12) Uiso 0.629(4) 1 d P E 2
F6B F 0.67683(12) 0.4694(3) -0.0992(2) 0.0345(10) Uiso 0.629(4) 1 d P E 2
F8B F 0.72610(12) 0.4347(3) 0.1135(2) 0.0309(10) Uiso 0.629(4) 1 d P E 2
F9B F 0.76766(12) 0.3766(3) 0.1873(3) 0.0331(12) Uiso 0.629(4) 1 d P E 2
F10B F 0.69705(12) 0.0631(3) 0.2209(3) 0.0327(12) Uiso 0.629(4) 1 d P E 2
F11B F 0.73237(13) 0.1304(3) 0.2979(3) 0.0416(11) Uiso 0.629(4) 1 d P E 2
F17B F 0.53315(16) 0.0683(4) -0.2093(4) 0.0758(17) Uiso 0.629(4) 1 d P E 2
F18B F 0.51575(17) 0.0570(4) -0.1141(4) 0.0766(18) Uiso 0.629(4) 1 d P E 2
F19B F 0.58208(12) 0.0571(3) 0.2434(3) 0.0454(11) Uiso 0.629(4) 1 d P E 2
F22B F 0.55934(14) 0.3569(3) 0.2995(3) 0.0509(12) Uiso 0.629(4) 1 d P E 2
F23B F 0.53008(14) 0.3976(3) 0.1976(3) 0.0499(13) Uiso 0.629(4) 1 d P E 2
F24B F 0.58467(10) 0.4231(2) 0.2366(2) 0.0346(9) Uiso 0.629(4) 1 d P E 2
Cl1B Cl 0.71891(5) 0.23945(14) -0.05857(12) 0.0554(7) Uani 0.629(4) 1 d PD . 2
C1B C 0.7474(2) 0.2045(5) 0.0160(3) 0.094(5) Uani 0.629(4) 1 d PD . 2

loop_
_atom_site_aniso_label
_atom_site_aniso_U_11
_atom_site_aniso_U_22
_atom_site_aniso_U_33
_atom_site_aniso_U_23
_atom_site_aniso_U_13
_atom_site_aniso_U_12
C1 0.0164(14) 0.0187(14) 0.0197(15) -0.0036(12) 0.0033(12) 0.0050(12)
C2 0.0255(17) 0.037(2) 0.0172(15) -0.0090(14) 0.0019(13) 0.0017(15)
C3 0.0225(17) 0.0346(19) 0.0234(17) -0.0132(14) 0.0016(13) 0.0014(14)
C4 0.0247(17) 0.0170(15) 0.0274(17) -0.0047(13) 0.0038(13) -0.0037(13)
C5 0.0231(16) 0.0202(15) 0.0205(15) -0.0008(12) 0.0057(12) -0.0024(13)
C6 0.0282(18) 0.0253(17) 0.0283(18) -0.0072(14) 0.0051(14) -0.0077(14)
C7 0.0207(17) 0.037(2) 0.0314(19) -0.0070(16) 0.0039(14) -0.0083(15)
C8 0.0200(16) 0.037(2) 0.0249(17) -0.0036(14) 0.0078(13) -0.0015(14)
C9 0.0223(16) 0.0245(16) 0.0199(15) -0.0028(12) 0.0074(13) -0.0016(13)
C10 0.0181(15) 0.0214(15) 0.0155(14) -0.0013(11) 0.0021(11) -0.0020(12)
C11 0.0188(15) 0.0215(15) 0.0145(14) -0.0007(11) 0.0027(11) -0.0011(12)
C12 0.0215(15) 0.0226(16) 0.0186(15) -0.0012(12) 0.0041(12) -0.0017(12)
C13 0.0256(17) 0.0268(17) 0.0193(15) -0.0063(13) 0.0055(13) -0.0035(13)
C14 0.0218(16) 0.0365(19) 0.0153(15) -0.0008(13) 0.0053(12) -0.0026(14)
C15 0.0320(19) 0.0282(18) 0.0220(17) 0.0050(13) 0.0081(14) -0.0010(14)
C16 0.0318(18) 0.0224(16) 0.0218(16) -0.0009(13) 0.0096(14) 0.0002(14)
C17 0.0182(14) 0.0159(14) 0.0155(14) -0.0011(11) 0.0054(11) 0.0010(11)
C18 0.0189(15) 0.0221(15) 0.0179(14) -0.0027(12) 0.0040(12) -0.0009(12)
C19 0.0225(16) 0.0263(17) 0.0176(15) 0.0009(12) 0.0021(12) 0.0024(13)
C20 0.0288(17) 0.0184(15) 0.0224(16) 0.0025(12) 0.0063(13) 0.0020(13)
C21 0.0280(17) 0.0189(15) 0.0204(16) -0.0029(12) 0.0056(13) -0.0023(13)
C22 0.0198(15) 0.0213(15) 0.0170(14) -0.0018(12) 0.0026(12) -0.0009(12)
C23 0.0273(18) 0.042(2) 0.0161(16) 0.0021(14) -0.0011(13) 0.0052(16)
C24 0.0227(17) 0.0352(19) 0.0224(17) -0.0097(14) -0.0054(13) 0.0044(14)
C25 0.0257(19) 0.033(2) 0.043(2) -0.0072(17) -0.0063(17) -0.0013(16)
C26 0.0205(17) 0.0308(19) 0.042(2) 0.0039(16) -0.0010(15) 0.0011(15)
C27 0.0182(15) 0.0292(18) 0.0257(17) 0.0015(13) 0.0061(13) 0.0069(13)
C28 0.0237(17) 0.0238(17) 0.0285(18) -0.0012(14) 0.0026(14) 0.0083(13)
C29 0.034(2) 0.0249(18) 0.038(2) 0.0079(15) 0.0040(16) 0.0089(15)
C30 0.033(2) 0.040(2) 0.0274(19) 0.0112(16) -0.0010(15) 0.0084(17)
C31 0.0183(15) 0.0288(17) 0.0159(14) 0.0024(12) 0.0030(12) 0.0030(13)
C32 0.0212(16) 0.0282(17) 0.0210(16) 0.0004(13) 0.0067(13) 0.0034(13)
C33 0.0260(18) 0.0282(18) 0.0293(18) 0.0019(14) 0.0069(14) 0.0006(14)
C34 0.0245(18) 0.039(2) 0.0314(19) 0.0109(16) 0.0080(15) -0.0009(15)
C35 0.0269(19) 0.051(2) 0.0237(18) 0.0068(16) 0.0116(15) 0.0035(17)
C36 0.0263(18) 0.041(2) 0.0189(16) -0.0005(14) 0.0074(14) 0.0060(15)
C37 0.0211(15) 0.0130(13) 0.0140(13) -0.0021(10) 0.0004(11) -0.0030(11)
C38 0.0204(15) 0.0171(14) 0.0174(14) -0.0015(11) 0.0026(12) -0.0015(12)
C39 0.0292(17) 0.0192(15) 0.0162(14) -0.0006(12) 0.0053(13) -0.0061(13)
C40 0.0337(18) 0.0173(15) 0.0172(15) 0.0024(12) 0.0016(13) -0.0013(13)
C41 0.0237(16) 0.0189(15) 0.0179(15) -0.0017(12) -0.0012(12) 0.0004(12)
C42 0.0200(15) 0.0170(14) 0.0150(14) -0.0008(11) 0.0011(11) -0.0021(12)
C43 0.042(2) 0.0261(18) 0.0253(18) 0.0008(14) 0.0149(16) -0.0052(16)
C44 0.0300(19) 0.0227(17) 0.0298(18) 0.0053(14) 0.0009(15) 0.0068(14)
C45 0.0181(14) 0.0183(15) 0.0143(13) -0.0024(11) 0.0046(11) -0.0007(11)
C46 0.0198(15) 0.0191(15) 0.0176(14) -0.0022(12) 0.0023(12) 0.0001(12)
C47 0.0229(16) 0.0216(16) 0.0200(15) -0.0019(12) 0.0013(13) 0.0035(13)
C48 0.0158(15) 0.0270(17) 0.0246(16) -0.0055(13) -0.0006(12) 0.0022(13)
C49 0.0193(15) 0.0239(16) 0.0210(15) -0.0044(13) 0.0044(12) -0.0013(13)
C50 0.0193(15) 0.0192(15) 0.0163(14) -0.0017(11) 0.0045(12) -0.0004(12)
C51 0.0303(19) 0.0256(18) 0.032(2) -0.0010(15) -0.0093(15) 0.0048(15)
C52 0.0229(17) 0.0293(18) 0.0314(19) -0.0014(15) -0.0011(14) -0.0066(14)
C53 0.0220(15) 0.0131(13) 0.0134(13) 0.0012(10) 0.0026(11) -0.0006(11)
C54 0.0208(15) 0.0164(14) 0.0206(15) -0.0018(12) 0.0021(12) 0.0019(12)
C55 0.0242(16) 0.0185(15) 0.0206(15) -0.0034(12) -0.0009(13) -0.0006(12)
C56 0.0298(17) 0.0149(14) 0.0181(15) -0.0030(11) 0.0014(13) 0.0001(13)
C57 0.0249(16) 0.0157(14) 0.0162(14) 0.0010(11) 0.0062(12) 0.0001(12)
C58 0.0196(15) 0.0170(14) 0.0141(13) 0.0010(11) 0.0029(11) 0.0002(11)
C59 0.0317(18) 0.0197(15) 0.0210(16) -0.0009(12) 0.0083(14) 0.0023(13)
C60 0.0261(19) 0.0241(18) 0.047(2) -0.0099(17) -0.0084(17) -0.0008(15)
C61 0.0153(14) 0.0172(14) 0.0146(14) -0.0005(11) 0.0002(11) 0.0001(11)
C62 0.0208(15) 0.0193(15) 0.0143(14) 0.0010(11) -0.0005(12) 0.0010(12)
C63 0.0224(16) 0.0297(18) 0.0145(14) -0.0013(12) 0.0004(12) 0.0058(13)
C64 0.0212(16) 0.040(2) 0.0166(15) 0.0051(14) 0.0049(13) 0.0027(14)
C65 0.0207(16) 0.0276(17) 0.0188(15) 0.0054(13) 0.0015(12) -0.0037(13)
C66 0.0200(15) 0.0178(14) 0.0171(14) 0.0012(11) 0.0017(12) 0.0001(12)
C67 0.035(2) 0.040(2) 0.0202(17) -0.0032(15) 0.0057(15) 0.0111(17)
C68 0.034(2) 0.036(2) 0.031(2) 0.0153(16) 0.0067(16) -0.0058(16)
N1 0.0190(13) 0.0271(15) 0.0154(12) -0.0045(11) 0.0023(10) 0.0016(11)
N2 0.0204(13) 0.0207(13) 0.0208(13) -0.0073(11) 0.0040(11) -0.0002(11)
F7 0.0338(12) 0.0240(11) 0.0406(13) -0.0093(9) -0.0034(10) -0.0012(9)
F12 0.0456(16) 0.0387(15) 0.084(2) 0.0075(15) 0.0121(15) 0.0220(13)
F13 0.0351(12) 0.0308(12) 0.0535(15) -0.0052(11) 0.0262(11) -0.0005(10)
F14 0.0457(14) 0.0354(12) 0.0307(12) 0.0109(10) 0.0121(10) 0.0204(11)
F15 0.0462(14) 0.0306(12) 0.0324(12) -0.0127(9) 0.0098(10) 0.0091(10)
F20 0.0704(19) 0.0281(12) 0.0510(16) 0.0018(11) 0.0185(14) -0.0175(12)
F21 0.072(2) 0.0584(18) 0.0610(19) 0.0043(15) 0.0429(16) -0.0243(16)
P1 0.0176(4) 0.0165(4) 0.0146(4) -0.0018(3) 0.0031(3) -0.0010(3)
Ir1 0.01618(6) 0.01681(6) 0.01528(6) -0.00139(4) 0.00073(4) 0.00112(4)
B1 0.0160(15) 0.0150(15) 0.0135(15) -0.0008(12) 0.0007(12) -0.0007(12)
Cl1B 0.0281(9) 0.0778(15) 0.0641(13) -0.0224(11) 0.0183(8) -0.0019(9)
C1B 0.129(11) 0.082(8) 0.107(9) -0.052(7) 0.094(9) -0.053(7)

loop_
_atom_type_symbol
_atom_type_description
_atom_type_scat_dispersion_real
_atom_type_scat_dispersion_imag
_atom_type_scat_source
C C 0.0033 0.0016 'International Tables Vol C Tables 4.2.6.8 and 6.1.1.4'
H H 0.0000 0.0000 'International Tables Vol C Tables 4.2.6.8 and 6.1.1.4'
N N 0.0061 0.0033 'International Tables Vol C Tables 4.2.6.8 and 6.1.1.4'
F F 0.0171 0.0103 'International Tables Vol C Tables 4.2.6.8 and 6.1.1.4'
P P 0.1023 0.0942 'International Tables Vol C Tables 4.2.6.8 and 6.1.1.4'
Ir Ir -1.4442 7.9887 'International Tables Vol C Tables 4.2.6.8 and 6.1.1.4'
B B 0.0013 0.0007 'International Tables Vol C Tables 4.2.6.8 and 6.1.1.4'
Cl Cl 0.1484 0.1585 'International Tables Vol C Tables 4.2.6.8 and 6.1.1.4'

loop_
_geom_angle_atom_site_label_1
_geom_angle_atom_site_label_2
_geom_angle_atom_site_label_3
_geom_angle
_geom_angle_site_symmetry_1
_geom_angle_site_symmetry_3
N2 C1 N1 104.5(3) . .
N2 C1 Ir1 122.8(2) . .
N1 C1 Ir1 132.6(2) . .
C3 C2 N1 106.7(3) . .
C3 C2 H2 126.7 . .
N1 C2 H2 126.7 . .
C2 C3 N2 106.8(3) . .
C2 C3 H3 126.6 . .
N2 C3 H3 126.6 . .
N2 C4 C5 111.0(3) . .
N2 C4 H4A 109.4 . .
C5 C4 H4A 109.4 . .
N2 C4 H4B 109.4 . .
C5 C4 H4B 109.4 . .
H4A C4 H4B 108.0 . .
C6 C5 C10 119.0(3) . .
C6 C5 C4 118.2(3) . .
C10 C5 C4 122.8(3) . .
C7 C6 C5 121.6(3) . .
C7 C6 H6 119.2 . .
C5 C6 H6 119.2 . .
C6 C7 C8 119.9(3) . .
C6 C7 H7 120.1 . .
C8 C7 H7 120.1 . .
C7 C8 C9 119.3(3) . .
C7 C8 H8 120.4 . .
C9 C8 H8 120.4 . .
C8 C9 C10 121.6(3) . .
C8 C9 H9 119.2 . .
C10 C9 H9 119.2 . .
C9 C10 C5 118.7(3) . .
C9 C10 P1 116.2(2) . .
C5 C10 P1 125.1(3) . .
C12 C11 C16 118.8(3) . .
C12 C11 P1 125.0(3) . .
C16 C11 P1 116.2(2) . .
C13 C12 C11 120.1(3) . .
C13 C12 H12 119.9 . .
C11 C12 H12 119.9 . .
C14 C13 C12 120.2(3) . .
C14 C13 H13 119.9 . .
C12 C13 H13 119.9 . .
C15 C14 C13 120.2(3) . .
C15 C14 H14 119.9 . .
C13 C14 H14 119.9 . .
C14 C15 C16 119.7(3) . .
C14 C15 H15 120.2 . .
C16 C15 H15 120.2 . .
C15 C16 C11 121.0(3) . .
C15 C16 H16 119.5 . .
C11 C16 H16 119.5 . .
C18 C17 C22 118.7(3) . .
C18 C17 P1 121.2(2) . .
C22 C17 P1 119.4(2) . .
C19 C18 C17 120.6(3) . .
C19 C18 H18 119.7 . .
C17 C18 H18 119.7 . .
C18 C19 C20 120.3(3) . .
C18 C19 H19 119.9 . .
C20 C19 H19 119.9 . .
C19 C20 C21 119.8(3) . .
C19 C20 H20 120.1 . .
C21 C20 H20 120.1 . .
C22 C21 C20 120.1(3) . .
C22 C21 H21 120.0 . .
C20 C21 H21 120.0 . .
C21 C22 C17 120.5(3) . .
C21 C22 H22 119.7 . .
C17 C22 H22 119.7 . .
C24 C23 C30 123.5(4) . .
C24 C23 Ir1 70.8(2) . .
C30 C23 Ir1 112.6(3) . .
C24 C23 H23 114.1 . .
C30 C23 H23 114.1 . .
Ir1 C23 H23 114.1 . .
C23 C24 C25 126.1(3) . .
C23 C24 Ir1 72.2(2) . .
C25 C24 Ir1 108.9(3) . .
C23 C24 H24 113.9 . .
C25 C24 H24 113.9 . .
Ir1 C24 H24 113.9 . .
C24 C25 C26 113.6(3) . .
C24 C25 H25A 108.8 . .
C26 C25 H25A 108.8 . .
C24 C25 H25B 108.8 . .
C26 C25 H25B 108.8 . .
H25A C25 H25B 107.7 . .
C27 C26 C25 112.3(3) . .
C27 C26 H26A 109.1 . .
C25 C26 H26A 109.1 . .
C27 C26 H26B 109.1 . .
C25 C26 H26B 109.1 . .
H26A C26 H26B 107.9 . .
C28 C27 C26 125.1(3) . .
C28 C27 Ir1 70.8(2) . .
C26 C27 Ir1 112.4(2) . .
C28 C27 H27 113.6 . .
C26 C27 H27 113.6 . .
Ir1 C27 H27 113.6 . .
C27 C28 C29 125.7(3) . .
C27 C28 Ir1 72.5(2) . .
C29 C28 Ir1 109.9(3) . .
C27 C28 H28 113.7 . .
C29 C28 H28 113.7 . .
Ir1 C28 H28 113.7 . .
C28 C29 C30 112.5(3) . .
C28 C29 H29A 109.1 . .
C30 C29 H29A 109.1 . .
C28 C29 H29B 109.1 . .
C30 C29 H29B 109.1 . .
H29A C29 H29B 107.8 . .
C23 C30 C29 112.7(3) . .
C23 C30 H30A 109.1 . .
C29 C30 H30A 109.1 . .
C23 C30 H30B 109.1 . .
C29 C30 H30B 109.1 . .
H30A C30 H30B 107.8 . .
C32 C31 C36 121.1(3) . .
C32 C31 N1 120.1(3) . .
C36 C31 N1 118.8(3) . .
C31 C32 C33 119.2(3) . .
C31 C32 H32 120.4 . .
C33 C32 H32 120.4 . .
C34 C33 C32 120.2(4) . .
C34 C33 H33 119.9 . .
C32 C33 H33 119.9 . .
C35 C34 C33 120.3(4) . .
C35 C34 H34 119.9 . .
C33 C34 H34 119.9 . .
C34 C35 C36 120.2(3) . .
C34 C35 H35 119.9 . .
C36 C35 H35 119.9 . .
C35 C36 C31 119.0(4) . .
C35 C36 H36 120.5 . .
C31 C36 H36 120.5 . .
C42 C37 C38 115.6(3) . .
C42 C37 B1 124.3(3) . .
C38 C37 B1 119.9(3) . .
C39 C38 C37 122.3(3) . .
C39 C38 H38 118.9 . .
C37 C38 H38 118.9 . .
C38 C39 C40 121.3(3) . .
C38 C39 C43 119.1(3) . .
C40 C39 C43 119.6(3) . .
C41 C40 C39 117.3(3) . .
C41 C40 H40 121.3 . .
C39 C40 H40 121.3 . .
C40 C41 C42 121.5(3) . .
C40 C41 C44 120.5(3) . .
C42 C41 C44 118.0(3) . .
C37 C42 C41 122.0(3) . .
C37 C42 H42 119.0 . .
C41 C42 H42 119.0 . .
F4A C43 F5B 111.2(5) . .
F4A C43 F6B 88.7(5) . .
F5B C43 F6B 106.1(4) . .
F4A C43 F6A 104.4(6) . .
F5B C43 F6A 86.8(5) . .
F6B C43 F6A 21.4(3) . .
F4A C43 F4B 17.5(4) . .
F5B C43 F4B 109.1(4) . .
F6B C43 F4B 105.7(4) . .
F6A C43 F4B 121.9(5) . .
F4A C43 F5A 104.9(5) . .
F5B C43 F5A 17.1(3) . .
F6B C43 F5A 122.7(5) . .
F6A C43 F5A 103.9(5) . .
F4B C43 F5A 98.3(4) . .
F4A C43 C39 120.9(5) . .
F5B C43 C39 114.7(4) . .
F6B C43 C39 111.3(3) . .
F6A C43 C39 113.1(4) . .
F4B C43 C39 109.5(4) . .
F5A C43 C39 108.1(4) . .
F1A C44 F2B 121.3(5) . .
F1A C44 F3B 89.8(5) . .
F2B C44 F3B 108.8(4) . .
F1A C44 F3A 109.7(5) . .
F2B C44 F3A 90.2(4) . .
F3B C44 F3A 21.8(3) . .
F1A C44 F1B 18.3(3) . .
F2B C44 F1B 105.5(4) . .
F3B C44 F1B 104.7(4) . .
F3A C44 F1B 122.1(4) . .
F1A C44 F2A 107.2(5) . .
F2B C44 F2A 17.0(3) . .
F3B C44 F2A 121.0(5) . .
F3A C44 F2A 104.9(5) . .
F1B C44 F2A 90.1(4) . .
F1A C44 C41 110.8(4) . .
F2B C44 C41 111.0(3) . .
F3B C44 C41 113.4(4) . .
F3A C44 C41 112.0(4) . .
F1B C44 C41 112.9(3) . .
F2A C44 C41 112.0(4) . .
C50 C45 C46 115.5(3) . .
C50 C45 B1 124.1(3) . .
C46 C45 B1 120.2(3) . .
C47 C46 C45 122.3(3) . .
C47 C46 H46 118.8 . .
C45 C46 H46 118.8 . .
C46 C47 C48 120.9(3) . .
C46 C47 C51 120.5(3) . .
C48 C47 C51 118.5(3) . .
C49 C48 C47 117.9(3) . .
C49 C48 H48 121.0 . .
C47 C48 H48 121.0 . .
C48 C49 C50 121.1(3) . .
C48 C49 C52 119.5(3) . .
C50 C49 C52 119.3(3) . .
C49 C50 C45 122.2(3) . .
C49 C50 H50 118.9 . .
C45 C50 H50 118.9 . .
F10B C51 F11A 120.4(5) . .
F10B C51 F12 99.1(4) . .
F11A C51 F12 94.4(4) . .
F10B C51 F11B 105.5(4) . .
F11A C51 F11B 21.6(3) . .
F12 C51 F11B 113.5(4) . .
F10B C51 F10A 15.8(3) . .
F11A C51 F10A 111.3(5) . .
F12 C51 F10A 113.8(4) . .
F11B C51 F10A 93.4(4) . .
F10B C51 C47 114.3(4) . .
F11A C51 C47 113.4(4) . .
F12 C51 C47 111.7(3) . .
F11B C51 C47 111.9(3) . .
F10A C51 C47 111.3(4) . .
F7 C52 F9B 110.1(3) . .
F7 C52 F8B 100.0(3) . .
F9B C52 F8B 106.4(4) . .
F7 C52 F8A 117.5(4) . .
F9B C52 F8A 92.9(4) . .
F8B C52 F8A 18.7(3) . .
F7 C52 F9A 98.5(4) . .
F9B C52 F9A 16.0(3) . .
F8B C52 F9A 120.4(5) . .
F8A C52 F9A 108.4(5) . .
F7 C52 C49 112.1(3) . .
F9B C52 C49 113.7(4) . .
F8B C52 C49 113.7(3) . .
F8A C52 C49 109.5(4) . .
F9A C52 C49 110.3(4) . .
C58 C53 C54 115.7(3) . .
C58 C53 B1 125.8(3) . .
C54 C53 B1 118.3(3) . .
C55 C54 C53 122.5(3) . .
C55 C54 H54 118.8 . .
C53 C54 H54 118.8 . .
C54 C55 C56 120.8(3) . .
C54 C55 C60 119.0(3) . .
C56 C55 C60 120.2(3) . .
C57 C56 C55 117.7(3) . .
C57 C56 H56 121.1 . .
C55 C56 H56 121.1 . .
C56 C57 C58 121.3(3) . .
C56 C57 C59 120.0(3) . .
C58 C57 C59 118.7(3) . .
C53 C58 C57 122.0(3) . .
C53 C58 H58 119.0 . .
C57 C58 H58 119.0 . .
F15 C59 F13 106.1(3) . .
F15 C59 F14 106.1(3) . .
F13 C59 F14 106.6(3) . .
F15 C59 C57 113.2(3) . .
F13 C59 C57 112.2(3) . .
F14 C59 C57 112.0(3) . .
F18B C60 F17A 75.6(5) . .
F18B C60 F16 109.9(5) . .
F17A C60 F16 118.8(4) . .
F18B C60 F17B 108.0(5) . .
F17A C60 F17B 34.1(3) . .
F16 C60 F17B 97.3(4) . .
F18B C60 C55 117.3(5) . .
F17A C60 C55 116.3(4) . .
F16 C60 C55 113.5(3) . .
F17B C60 C55 108.8(4) . .
F18B C60 F18A 23.3(4) . .
F17A C60 F18A 98.8(4) . .
F16 C60 F18A 98.0(3) . .
F17B C60 F18A 130.5(4) . .
C55 C60 F18A 107.4(3) . .
C66 C61 C62 115.3(3) . .
C66 C61 B1 121.9(3) . .
C62 C61 B1 122.5(3) . .
C63 C62 C61 122.4(3) . .
C63 C62 H62 118.8 . .
C61 C62 H62 118.8 . .
C62 C63 C64 121.0(3) . .
C62 C63 C67 119.3(3) . .
C64 C63 C67 119.7(3) . .
C65 C64 C63 117.5(3) . .
C65 C64 H64 121.2 . .
C63 C64 H64 121.2 . .
C64 C65 C66 121.4(3) . .
C64 C65 C68 120.4(3) . .
C66 C65 C68 118.2(3) . .
C65 C66 C61 122.3(3) . .
C65 C66 H66 118.8 . .
C61 C66 H66 118.8 . .
F24A C67 F23B 120.8(6) . .
F24A C67 F22B 77.0(6) . .
F23B C67 F22B 109.8(4) . .
F24A C67 F23A 108.6(6) . .
F23B C67 F23A 21.0(3) . .
F22B C67 F23A 126.4(5) . .
F24A C67 F22A 106.1(6) . .
F23B C67 F22A 84.2(5) . .
F22B C67 F22A 31.6(3) . .
F23A C67 F22A 104.3(5) . .
F24A C67 F24B 24.8(4) . .
F23B C67 F24B 105.4(4) . .
F22B C67 F24B 100.7(4) . .
F23A C67 F24B 88.6(4) . .
F22A C67 F24B 126.7(5) . .
F24A C67 C63 115.2(5) . .
F23B C67 C63 114.1(4) . .
F22B C67 C63 114.2(4) . .
F23A C67 C63 110.7(4) . .
F22A C67 C63 111.3(4) . .
F24B C67 C63 111.5(3) . .
F19B C68 F20 114.8(4) . .
F19B C68 F21 100.4(4) . .
F20 C68 F21 105.0(3) . .
F19B C68 F19A 24.3(3) . .
F20 C68 F19A 92.9(4) . .
F21 C68 F19A 118.2(4) . .
F19B C68 C65 110.2(4) . .
F20 C68 C65 112.9(3) . .
F21 C68 C65 112.8(4) . .
F19A C68 C65 113.0(4) . .
C1 N1 C2 110.7(3) . .
C1 N1 C31 125.5(3) . .
C2 N1 C31 123.8(3) . .
C1 N2 C3 111.4(3) . .
C1 N2 C4 122.2(3) . .
C3 N2 C4 126.0(3) . .
C17 P1 C11 107.03(14) . .
C17 P1 C10 103.72(15) . .
C11 P1 C10 99.77(15) . .
C17 P1 Ir1 106.25(10) . .
C11 P1 Ir1 118.77(11) . .
C10 P1 Ir1 119.86(11) . .
C1 Ir1 C24 161.59(15) . .
C1 Ir1 C28 88.10(13) . .
C24 Ir1 C28 95.89(14) . .
C1 Ir1 C23 160.46(15) . .
C24 Ir1 C23 37.03(15) . .
C28 Ir1 C23 80.03(14) . .
C1 Ir1 C27 92.50(13) . .
C24 Ir1 C27 80.39(14) . .
C28 Ir1 C27 36.71(14) . .
C23 Ir1 C27 87.22(14) . .
C1 Ir1 P1 87.72(9) . .
C24 Ir1 P1 94.84(10) . .
C28 Ir1 P1 158.10(10) . .
C23 Ir1 P1 97.52(11) . .
C27 Ir1 P1 165.05(10) . .
C37 B1 C61 113.3(3) . .
C37 B1 C45 112.6(3) . .
C61 B1 C45 104.3(2) . .
C37 B1 C53 104.5(2) . .
C61 B1 C53 110.0(2) . .
C45 B1 C53 112.3(3) . .
C1B Cl1B C1B 62.0(5) . 7_655
Cl1B C1B Cl1B 118.0(5) . 7_655
Cl1B C1B C1B 59.06(18) . 7_655
Cl1B C1B C1B 58.9(5) 7_655 7_655

loop_
_geom_bond_atom_site_label_1
_geom_bond_atom_site_label_2
_geom_bond_distance
_geom_bond_site_symmetry_2
C1 N2 1.352(4) .
C1 N1 1.358(4) .
C1 Ir1 2.040(3) .
C2 C3 1.343(6) .
C2 N1 1.393(4) .
C2 H2 0.9500 .
C3 N2 1.383(4) .
C3 H3 0.9500 .
C4 N2 1.467(4) .
C4 C5 1.509(5) .
C4 H4A 0.9900 .
C4 H4B 0.9900 .
C5 C6 1.387(5) .
C5 C10 1.410(4) .
C6 C7 1.386(5) .
C6 H6 0.9500 .
C7 C8 1.386(5) .
C7 H7 0.9500 .
C8 C9 1.387(5) .
C8 H8 0.9500 .
C9 C10 1.398(5) .
C9 H9 0.9500 .
C10 P1 1.837(3) .
C11 C12 1.395(5) .
C11 C16 1.396(5) .
C11 P1 1.828(3) .
C12 C13 1.393(5) .
C12 H12 0.9500 .
C13 C14 1.390(5) .
C13 H13 0.9500 .
C14 C15 1.379(5) .
C14 H14 0.9500 .
C15 C16 1.393(5) .
C15 H15 0.9500 .
C16 H16 0.9500 .
C17 C18 1.395(4) .
C17 C22 1.401(4) .
C17 P1 1.825(3) .
C18 C19 1.386(5) .
C18 H18 0.9500 .
C19 C20 1.387(5) .
C19 H19 0.9500 .
C20 C21 1.391(5) .
C20 H20 0.9500 .
C21 C22 1.387(5) .
C21 H21 0.9500 .
C22 H22 0.9500 .
C23 C24 1.394(6) .
C23 C30 1.518(5) .
C23 Ir1 2.204(3) .
C23 H23 1.0000 .
C24 C25 1.507(6) .
C24 Ir1 2.186(3) .
C24 H24 1.0000 .
C25 C26 1.536(6) .
C25 H25A 0.9900 .
C25 H25B 0.9900 .
C26 C27 1.521(5) .
C26 H26A 0.9900 .
C26 H26B 0.9900 .
C27 C28 1.386(5) .
C27 Ir1 2.210(3) .
C27 H27 1.0000 .
C28 C29 1.505(5) .
C28 Ir1 2.190(3) .
C28 H28 1.0000 .
C29 C30 1.537(6) .
C29 H29A 0.9900 .
C29 H29B 0.9900 .
C30 H30A 0.9900 .
C30 H30B 0.9900 .
C31 C32 1.380(5) .
C31 C36 1.395(5) .
C31 N1 1.436(4) .
C32 C33 1.390(5) .
C32 H32 0.9500 .
C33 C34 1.385(5) .
C33 H33 0.9500 .
C34 C35 1.383(6) .
C34 H34 0.9500 .
C35 C36 1.388(6) .
C35 H35 0.9500 .
C36 H36 0.9500 .
C37 C42 1.394(4) .
C37 C38 1.406(4) .
C37 B1 1.633(5) .
C38 C39 1.385(4) .
C38 H38 0.9500 .
C39 C40 1.390(5) .
C39 C43 1.500(5) .
C40 C41 1.381(5) .
C40 H40 0.9500 .
C41 C42 1.397(4) .
C41 C44 1.502(5) .
C42 H42 0.9500 .
C43 F4A 1.245(8) .
C43 F5B 1.321(6) .
C43 F6B 1.334(6) .
C43 F6A 1.390(9) .
C43 F4B 1.398(6) .
C43 F5A 1.404(7) .
C44 F1A 1.296(8) .
C44 F2B 1.326(6) .
C44 F3B 1.336(6) .
C44 F3A 1.364(7) .
C44 F1B 1.379(6) .
C44 F2A 1.405(8) .
C45 C50 1.402(4) .
C45 C46 1.410(4) .
C45 B1 1.640(5) .
C46 C47 1.387(5) .
C46 H46 0.9500 .
C47 C48 1.388(5) .
C47 C51 1.497(5) .
C48 C49 1.386(5) .
C48 H48 0.9500 .
C49 C50 1.392(4) .
C49 C52 1.500(5) .
C50 H50 0.9500 .
C51 F10B 1.306(6) .
C51 F11A 1.311(7) .
C51 F12 1.344(5) .
C51 F11B 1.379(6) .
C51 F10A 1.428(8) .
C52 F7 1.341(5) .
C52 F9B 1.343(6) .
C52 F8B 1.353(6) .
C52 F8A 1.354(8) .
C52 F9A 1.379(8) .
C53 C58 1.395(4) .
C53 C54 1.408(4) .
C53 B1 1.641(4) .
C54 C55 1.384(4) .
C54 H54 0.9500 .
C55 C56 1.397(5) .
C55 C60 1.496(5) .
C56 C57 1.381(5) .
C56 H56 0.9500 .
C57 C58 1.400(4) .
C57 C59 1.496(5) .
C58 H58 0.9500 .
C59 F15 1.339(4) .
C59 F13 1.339(4) .
C59 F14 1.343(4) .
C60 F18B 1.201(8) .
C60 F17A 1.293(6) .
C60 F16 1.319(5) .
C60 F17B 1.406(8) .
C60 F18A 1.520(7) .
C61 C66 1.398(4) .
C61 C62 1.406(4) .
C61 B1 1.639(5) .
C62 C63 1.388(5) .
C62 H62 0.9500 .
C63 C64 1.389(5) .
C63 C67 1.504(5) .
C64 C65 1.383(5) .
C64 H64 0.9500 .
C65 C66 1.389(5) .
C65 C68 1.502(5) .
C66 H66 0.9500 .
C67 F24A 1.221(10) .
C67 F23B 1.298(6) .
C67 F22B 1.317(6) .
C67 F23A 1.379(7) .
C67 F22A 1.385(8) .
C67 F24B 1.419(6) .
C68 F19B 1.316(6) .
C68 F20 1.330(5) .
C68 F21 1.333(5) .
C68 F19A 1.413(7) .
P1 Ir1 2.3018(9) .
Cl1B C1B 1.707(2) .
Cl1B C1B 1.709(9) 7_655
C1B Cl1B 1.709(9) 7_655
C1B C1B 1.760(17) 7_655

loop_
_geom_torsion_atom_site_label_1
_geom_torsion_atom_site_label_2
_geom_torsion_atom_site_label_3
_geom_torsion_atom_site_label_4
_geom_torsion
_geom_torsion_site_symmetry_1
_geom_torsion_site_symmetry_4
N1 C2 C3 N2 0.2(4) . .
N2 C4 C5 C6 -111.0(3) . .
N2 C4 C5 C10 66.9(4) . .
C10 C5 C6 C7 -1.0(5) . .
C4 C5 C6 C7 176.9(3) . .
C5 C6 C7 C8 -0.4(6) . .
C6 C7 C8 C9 1.6(6) . .
C7 C8 C9 C10 -1.4(5) . .
C8 C9 C10 C5 0.0(5) . .
C8 C9 C10 P1 177.7(3) . .
C6 C5 C10 C9 1.2(5) . .
C4 C5 C10 C9 -176.6(3) . .
C6 C5 C10 P1 -176.3(3) . .
C4 C5 C10 P1 5.9(5) . .
C16 C11 C12 C13 -0.9(5) . .
P1 C11 C12 C13 179.9(3) . .
C11 C12 C13 C14 0.5(5) . .
C12 C13 C14 C15 0.5(5) . .
C13 C14 C15 C16 -1.1(6) . .
C14 C15 C16 C11 0.7(6) . .
C12 C11 C16 C15 0.2(5) . .
P1 C11 C16 C15 179.6(3) . .
C22 C17 C18 C19 0.0(5) . .
P1 C17 C18 C19 170.9(3) . .
C17 C18 C19 C20 0.4(5) . .
C18 C19 C20 C21 -0.2(5) . .
C19 C20 C21 C22 -0.5(5) . .
C20 C21 C22 C17 1.0(5) . .
C18 C17 C22 C21 -0.7(5) . .
P1 C17 C22 C21 -171.8(3) . .
C30 C23 C24 C25 -4.2(6) . .
Ir1 C23 C24 C25 100.7(4) . .
C30 C23 C24 Ir1 -104.9(3) . .
C23 C24 C25 C26 -42.1(5) . .
Ir1 C24 C25 C26 39.2(4) . .
C24 C25 C26 C27 -33.9(5) . .
C25 C26 C27 C28 93.1(4) . .
C25 C26 C27 Ir1 11.4(4) . .
C26 C27 C28 C29 -2.1(6) . .
Ir1 C27 C28 C29 102.3(4) . .
C26 C27 C28 Ir1 -104.3(3) . .
C27 C28 C29 C30 -43.7(5) . .
Ir1 C28 C29 C30 38.5(4) . .
C24 C23 C30 C29 95.1(5) . .
Ir1 C23 C30 C29 13.9(4) . .
C28 C29 C30 C23 -34.8(5) . .
C36 C31 C32 C33 0.8(5) . .
N1 C31 C32 C33 -178.0(3) . .
C31 C32 C33 C34 -0.8(5) . .
C32 C33 C34 C35 0.5(6) . .
C33 C34 C35 C36 -0.2(6) . .
C34 C35 C36 C31 0.2(6) . .
C32 C31 C36 C35 -0.5(5) . .
N1 C31 C36 C35 178.3(3) . .
C42 C37 C38 C39 2.2(4) . .
B1 C37 C38 C39 177.2(3) . .
C37 C38 C39 C40 0.2(5) . .
C37 C38 C39 C43 179.1(3) . .
C38 C39 C40 C41 -1.8(5) . .
C43 C39 C40 C41 179.3(3) . .
C39 C40 C41 C42 0.9(5) . .
C39 C40 C41 C44 179.3(3) . .
C38 C37 C42 C41 -3.1(4) . .
B1 C37 C42 C41 -177.8(3) . .
C40 C41 C42 C37 1.6(5) . .
C44 C41 C42 C37 -176.8(3) . .
C38 C39 C43 F4A 174.5(5) . .
C40 C39 C43 F4A -6.6(6) . .
C38 C39 C43 F5B 36.8(5) . .
C40 C39 C43 F5B -144.3(4) . .
C38 C39 C43 F6B -83.7(4) . .
C40 C39 C43 F6B 95.2(4) . .
C38 C39 C43 F6A -60.7(6) . .
C40 C39 C43 F6A 118.2(5) . .
C38 C39 C43 F4B 159.8(3) . .
C40 C39 C43 F4B -21.2(5) . .
C38 C39 C43 F5A 53.8(5) . .
C40 C39 C43 F5A -127.3(4) . .
C40 C41 C44 F1A 117.7(5) . .
C42 C41 C44 F1A -63.9(5) . .
C40 C41 C44 F2B -104.4(4) . .
C42 C41 C44 F2B 74.0(5) . .
C40 C41 C44 F3B 18.5(5) . .
C42 C41 C44 F3B -163.1(4) . .
C40 C41 C44 F3A -5.2(6) . .
C42 C41 C44 F3A 173.2(4) . .
C40 C41 C44 F1B 137.3(4) . .
C42 C41 C44 F1B -44.2(5) . .
C40 C41 C44 F2A -122.7(5) . .
C42 C41 C44 F2A 55.7(5) . .
C50 C45 C46 C47 -0.4(5) . .
B1 C45 C46 C47 -175.1(3) . .
C45 C46 C47 C48 0.2(5) . .
C45 C46 C47 C51 -178.7(3) . .
C46 C47 C48 C49 -0.1(5) . .
C51 C47 C48 C49 178.9(3) . .
C47 C48 C49 C50 0.2(5) . .
C47 C48 C49 C52 177.5(3) . .
C48 C49 C50 C45 -0.4(5) . .
C52 C49 C50 C45 -177.8(3) . .
C46 C45 C50 C49 0.5(5) . .
B1 C45 C50 C49 175.0(3) . .
C46 C47 C51 F10B -11.5(6) . .
C48 C47 C51 F10B 169.6(4) . .
C46 C47 C51 F11A -154.7(4) . .
C48 C47 C51 F11A 26.4(6) . .
C46 C47 C51 F12 100.1(4) . .
C48 C47 C51 F12 -78.9(4) . .
C46 C47 C51 F11B -131.3(4) . .
C48 C47 C51 F11B 49.7(5) . .
C46 C47 C51 F10A -28.3(6) . .
C48 C47 C51 F10A 152.7(4) . .
C48 C49 C52 F7 -93.1(4) . .
C50 C49 C52 F7 84.3(4) . .
C48 C49 C52 F9B 32.4(5) . .
C50 C49 C52 F9B -150.1(4) . .
C48 C49 C52 F8B 154.4(4) . .
C50 C49 C52 F8B -28.2(5) . .
C48 C49 C52 F8A 134.7(5) . .
C50 C49 C52 F8A -47.8(5) . .
C48 C49 C52 F9A 15.6(6) . .
C50 C49 C52 F9A -167.0(4) . .
C58 C53 C54 C55 0.3(5) . .
B1 C53 C54 C55 176.7(3) . .
C53 C54 C55 C56 0.3(5) . .
C53 C54 C55 C60 -179.5(3) . .
C54 C55 C56 C57 -0.4(5) . .
C60 C55 C56 C57 179.4(3) . .
C55 C56 C57 C58 -0.2(5) . .
C55 C56 C57 C59 179.0(3) . .
C54 C53 C58 C57 -1.0(4) . .
B1 C53 C58 C57 -177.0(3) . .
C56 C57 C58 C53 0.9(5) . .
C59 C57 C58 C53 -178.3(3) . .
C56 C57 C59 F15 11.0(4) . .
C58 C57 C59 F15 -169.8(3) . .
C56 C57 C59 F13 131.0(3) . .
C58 C57 C59 F13 -49.7(4) . .
C56 C57 C59 F14 -109.1(4) . .
C58 C57 C59 F14 70.2(4) . .
C54 C55 C60 F18B -87.6(6) . .
C56 C55 C60 F18B 92.6(6) . .
C54 C55 C60 F17A -174.3(4) . .
C56 C55 C60 F17A 5.9(6) . .
C54 C55 C60 F16 42.5(5) . .
C56 C55 C60 F16 -137.4(4) . .
C54 C55 C60 F17B 149.5(4) . .
C56 C55 C60 F17B -30.3(6) . .
C54 C55 C60 F18A -64.7(4) . .
C56 C55 C60 F18A 115.4(4) . .
C66 C61 C62 C63 -1.4(5) . .
B1 C61 C62 C63 -175.4(3) . .
C61 C62 C63 C64 1.6(5) . .
C61 C62 C63 C67 -176.7(3) . .
C62 C63 C64 C65 -0.1(5) . .
C67 C63 C64 C65 178.2(3) . .
C63 C64 C65 C66 -1.5(5) . .
C63 C64 C65 C68 176.6(3) . .
C64 C65 C66 C61 1.8(5) . .
C68 C65 C66 C61 -176.3(3) . .
C62 C61 C66 C65 -0.3(5) . .
B1 C61 C66 C65 173.7(3) . .
C62 C63 C67 F24A -58.2(7) . .
C64 C63 C67 F24A 123.4(6) . .
C62 C63 C67 F23B 87.9(5) . .
C64 C63 C67 F23B -90.5(5) . .
C62 C63 C67 F22B -144.7(4) . .
C64 C63 C67 F22B 36.9(5) . .
C62 C63 C67 F23A 65.5(5) . .
C64 C63 C67 F23A -112.9(5) . .
C62 C63 C67 F22A -178.9(5) . .
C64 C63 C67 F22A 2.7(6) . .
C62 C63 C67 F24B -31.5(5) . .
C64 C63 C67 F24B 150.2(4) . .
C64 C65 C68 F19B -93.1(5) . .
C66 C65 C68 F19B 85.0(5) . .
C64 C65 C68 F20 137.0(4) . .
C66 C65 C68 F20 -44.9(5) . .
C64 C65 C68 F21 18.1(5) . .
C66 C65 C68 F21 -163.7(3) . .
C64 C65 C68 F19A -119.2(5) . .
C66 C65 C68 F19A 59.0(5) . .
N2 C1 N1 C2 -0.2(4) . .
Ir1 C1 N1 C2 -177.0(3) . .
N2 C1 N1 C31 178.7(3) . .
Ir1 C1 N1 C31 1.9(5) . .
C3 C2 N1 C1 0.0(4) . .
C3 C2 N1 C31 -178.9(3) . .
C32 C31 N1 C1 45.6(5) . .
C36 C31 N1 C1 -133.2(3) . .
C32 C31 N1 C2 -135.7(3) . .
C36 C31 N1 C2 45.5(5) . .
N1 C1 N2 C3 0.3(4) . .
Ir1 C1 N2 C3 177.5(2) . .
N1 C1 N2 C4 173.0(3) . .
Ir1 C1 N2 C4 -9.7(4) . .
C2 C3 N2 C1 -0.3(4) . .
C2 C3 N2 C4 -172.7(3) . .
C5 C4 N2 C1 -88.7(4) . .
C5 C4 N2 C3 82.9(4) . .
C18 C17 P1 C11 128.8(3) . .
C22 C17 P1 C11 -60.4(3) . .
C18 C17 P1 C10 23.9(3) . .
C22 C17 P1 C10 -165.3(3) . .
C18 C17 P1 Ir1 -103.4(3) . .
C22 C17 P1 Ir1 67.5(3) . .
C12 C11 P1 C17 4.5(3) . .
C16 C11 P1 C17 -174.7(3) . .
C12 C11 P1 C10 112.3(3) . .
C16 C11 P1 C10 -67.0(3) . .
C12 C11 P1 Ir1 -115.6(3) . .
C16 C11 P1 Ir1 65.1(3) . .
C9 C10 P1 C17 56.2(3) . .
C5 C10 P1 C17 -126.2(3) . .
C9 C10 P1 C11 -54.1(3) . .
C5 C10 P1 C11 123.5(3) . .
C9 C10 P1 Ir1 174.4(2) . .
C5 C10 P1 Ir1 -8.0(3) . .
N2 C1 Ir1 C24 168.2(3) . .
N1 C1 Ir1 C24 -15.5(6) . .
N2 C1 Ir1 C28 -88.8(3) . .
N1 C1 Ir1 C28 87.5(3) . .
N2 C1 Ir1 C23 -36.5(5) . .
N1 C1 Ir1 C23 139.8(4) . .
N2 C1 Ir1 C27 -125.3(3) . .
N1 C1 Ir1 C27 51.1(3) . .
N2 C1 Ir1 P1 69.7(3) . .
N1 C1 Ir1 P1 -114.0(3) . .
C23 C24 Ir1 C1 166.6(4) . .
C25 C24 Ir1 C1 43.6(5) . .
C23 C24 Ir1 C28 64.8(2) . .
C25 C24 Ir1 C28 -58.2(3) . .
C25 C24 Ir1 C23 -123.0(4) . .
C23 C24 Ir1 C27 98.2(2) . .
C25 C24 Ir1 C27 -24.8(3) . .
C23 C24 Ir1 P1 -96.1(2) . .
C25 C24 Ir1 P1 141.0(3) . .
C27 C28 Ir1 C1 -96.8(2) . .
C29 C28 Ir1 C1 140.8(3) . .
C27 C28 Ir1 C24 65.2(2) . .
C29 C28 Ir1 C24 -57.2(3) . .
C27 C28 Ir1 C23 98.8(2) . .
C29 C28 Ir1 C23 -23.6(3) . .
C29 C28 Ir1 C27 -122.4(4) . .
C27 C28 Ir1 P1 -175.8(2) . .
C29 C28 Ir1 P1 61.7(4) . .
C24 C23 Ir1 C1 -167.3(3) . .
C30 C23 Ir1 C1 -48.1(6) . .
C30 C23 Ir1 C24 119.2(4) . .
C24 C23 Ir1 C28 -114.0(2) . .
C30 C23 Ir1 C28 5.3(3) . .
C24 C23 Ir1 C27 -77.7(2) . .
C30 C23 Ir1 C27 41.6(3) . .
C24 C23 Ir1 P1 88.1(2) . .
C30 C23 Ir1 P1 -152.7(3) . .
C28 C27 Ir1 C1 83.4(2) . .
C26 C27 Ir1 C1 -155.5(3) . .
C28 C27 Ir1 C24 -113.6(2) . .
C26 C27 Ir1 C24 7.4(3) . .
C26 C27 Ir1 C28 121.0(4) . .
C28 C27 Ir1 C23 -77.0(2) . .
C26 C27 Ir1 C23 44.0(3) . .
C28 C27 Ir1 P1 174.0(3) . .
C26 C27 Ir1 P1 -65.0(5) . .
C17 P1 Ir1 C1 74.69(14) . .
C11 P1 Ir1 C1 -164.77(16) . .
C10 P1 Ir1 C1 -42.19(15) . .
C17 P1 Ir1 C24 -87.04(15) . .
C11 P1 Ir1 C24 33.49(16) . .
C10 P1 Ir1 C24 156.08(16) . .
C17 P1 Ir1 C28 153.8(3) . .
C11 P1 Ir1 C28 -85.6(3) . .
C10 P1 Ir1 C28 37.0(3) . .
C17 P1 Ir1 C23 -124.20(15) . .
C11 P1 Ir1 C23 -3.67(17) . .
C10 P1 Ir1 C23 118.91(16) . .
C17 P1 Ir1 C27 -16.5(4) . .
C11 P1 Ir1 C27 104.1(4) . .
C10 P1 Ir1 C27 -133.3(4) . .
C42 C37 B1 C61 -17.4(4) . .
C38 C37 B1 C61 168.1(3) . .
C42 C37 B1 C45 -135.5(3) . .
C38 C37 B1 C45 50.0(4) . .
C42 C37 B1 C53 102.4(3) . .
C38 C37 B1 C53 -72.1(3) . .
C66 C61 B1 C37 143.0(3) . .
C62 C61 B1 C37 -43.4(4) . .
C66 C61 B1 C45 -94.2(3) . .
C62 C61 B1 C45 79.4(3) . .
C66 C61 B1 C53 26.5(4) . .
C62 C61 B1 C53 -159.9(3) . .
C50 C45 B1 C37 15.8(4) . .
C46 C45 B1 C37 -169.9(3) . .
C50 C45 B1 C61 -107.4(3) . .
C46 C45 B1 C61 66.8(3) . .
C50 C45 B1 C53 133.5(3) . .
C46 C45 B1 C53 -52.3(4) . .
C58 C53 B1 C37 110.2(3) . .
C54 C53 B1 C37 -65.7(3) . .
C58 C53 B1 C61 -127.8(3) . .
C54 C53 B1 C61 56.2(4) . .
C58 C53 B1 C45 -12.1(4) . .
C54 C53 B1 C45 171.9(3) . .
C1B Cl1B C1B Cl1B 0.000(1) 7_655 7_655
